data_4020144
loop_
_publ_author_name
'Kyung-Ho Park'
'Will J. Marshall'

_journal_name_full 'Journal of Organic Chemistry'
_journal_page_first 2075
_journal_page_last 2081
_journal_paper_doi 10.1021/jo047798f
_journal_volume 70
_journal_year 2005
_chemical_formula_sum 'C9 H17 B F2 N2'
_chemical_formula_weight 202.06
_space_group_IT_number 14
_symmetry_cell_setting monoclinic
_symmetry_space_group_name_Hall '-P 2yn'
_symmetry_space_group_name_H-M 'P 1 21/n 1'
_atom_sites_solution_hydrogens geom
_atom_sites_solution_primary direct
_atom_sites_solution_secondary difmap
_cell_angle_alpha 90.00
_cell_angle_beta 90.073(9)
_cell_angle_gamma 90.00
_cell_formula_units_Z 4
_cell_length_a 7.380(4)
_cell_length_b 13.236(7)
_cell_length_c 11.185(6)
_cell_measurement_reflns_used ?
_cell_measurement_temperature 293(2)
_cell_measurement_theta_max ?
_cell_measurement_theta_min ?
_cell_volume 1092.5(10)
_diffrn_ambient_temperature 293(2)
_diffrn_detector_area_resol_mean ?
_diffrn_measurement_device_type 'Bruker P4'
_diffrn_measurement_method '\w scans'
_diffrn_radiation_monochromator graphite
_diffrn_radiation_source 'fine-focus sealed tube'
_diffrn_radiation_type MoK\a
_diffrn_radiation_wavelength 0.71069
_diffrn_reflns_av_R_equivalents 0.0439
_diffrn_reflns_av_sigmaI/netI 0.0608
_diffrn_reflns_limit_h_max 9
_diffrn_reflns_limit_h_min -9
_diffrn_reflns_limit_k_max 17
_diffrn_reflns_limit_k_min -14
_diffrn_reflns_limit_l_max 9
_diffrn_reflns_limit_l_min -14
_diffrn_reflns_number 7066
_diffrn_reflns_theta_max 28.34
_diffrn_reflns_theta_min 1.54
_diffrn_standards_decay_% ?
_diffrn_standards_interval_count ?
_diffrn_standards_interval_time ?
_diffrn_standards_number ?
_exptl_absorpt_coefficient_mu 0.096
_exptl_absorpt_correction_T_max ?
_exptl_absorpt_correction_T_min ?
_exptl_absorpt_correction_type none
_exptl_absorpt_process_details ?
_exptl_crystal_colour colorless
_exptl_crystal_density_diffrn 1.228
_exptl_crystal_density_meas hemisphere
_exptl_crystal_density_method 'not measured'
_exptl_crystal_description rod
_exptl_crystal_F_000 432
_exptl_crystal_size_max .54
_exptl_crystal_size_mid .06
_exptl_crystal_size_min .06
_refine_ls_extinction_coef ?
_refine_ls_extinction_method none
_refine_ls_goodness_of_fit_ref 1.071
_refine_ls_hydrogen_treatment mixed
_refine_ls_matrix_type full
_refine_ls_number_parameters 128
_refine_ls_number_reflns 2582
_refine_ls_number_restraints 0
_refine_ls_restrained_S_all 1.071
_refine_ls_R_factor_all 0.1131
_refine_ls_R_factor_gt 0.0724
_refine_ls_shift/su_max 0.000
_refine_ls_shift/su_mean 0.000
_refine_ls_structure_factor_coef Fsqd
_refine_ls_weighting_details 'calc w=1/[\s^2^(Fo^2^)+(0.1374P)^2^+0.0190P] where P=(Fo^2^+2Fc^2^)/3'
_refine_ls_weighting_scheme calc
_refine_ls_wR_factor_gt 0.2046
_refine_ls_wR_factor_ref 0.2318
_reflns_number_gt 1653
_reflns_number_total 2582
_reflns_threshold_expression >2sigma(I)
_cod_depositor_comments
;
The following automatic conversions were performed:
'_symmetry_cell_setting' value 'Monoclinic' changed to 'monoclinic'
according to '/home/saulius/struct/CIF-dictionaries/cif_core.dic'
dictionary named 'cif_core.dic' version 2.4.1 from 2010-06-29.

Automatic conversion script
Id: cif_fix_enum 1527 2010-12-29 10:47:43Z saulius 
;
_cod_original_sg_symbol_H-M 'P 21/n'
_cod_database_code 4020144

loop_
_symmetry_equiv_pos_as_xyz
'x, y, z'
'x+1/2, -y+1/2, z+1/2'
'-x, -y, -z'
'-x-1/2, y-1/2, -z-1/2'

loop_
_atom_site_label
_atom_site_type_symbol
_atom_site_fract_x
_atom_site_fract_y
_atom_site_fract_z
_atom_site_U_iso_or_equiv
_atom_site_adp_type
_atom_site_occupancy
_atom_site_symmetry_multiplicity
_atom_site_calc_flag
_atom_site_refinement_flags
_atom_site_disorder_assembly
_atom_site_disorder_group
B1 B 0.2167(6) 0.1723(3) 0.4138(4) 0.0359(9) Uani 1 1 d . . .
F1 F 0.3370(4) 0.23274(17) 0.3495(2) 0.0556(7) Uani 1 1 d . . .
F2 F 0.0408(3) 0.19081(17) 0.3666(2) 0.0482(6) Uani 1 1 d . . .
N1 N 0.2240(4) 0.19864(19) 0.5484(2) 0.0318(7) Uani 1 1 d . . .
N2 N 0.2608(4) 0.0612(2) 0.3945(3) 0.0386(7) Uani 1 1 d . . .
C1 C 0.2153(6) 0.1499(3) 0.7613(3) 0.0406(9) Uani 1 1 d . . .
H1A H 0.2091 0.2219 0.7714 0.061 Uiso 1 1 calc R . .
H1B H 0.3223 0.1245 0.7999 0.061 Uiso 1 1 calc R . .
H1C H 0.1102 0.1192 0.7963 0.061 Uiso 1 1 calc R . .
C2 C 0.2222(5) 0.1252(2) 0.6304(3) 0.0315(7) Uani 1 1 d . . .
C3 C 0.2278(5) 0.0237(3) 0.5983(3) 0.0374(9) Uani 1 1 d . . .
H3A H 0.2139 -0.0251 0.6574 0.045 Uiso 1 1 calc R . .
C4 C 0.2535(5) -0.0068(3) 0.4813(4) 0.0387(9) Uani 1 1 d . . .
C5 C 0.2815(6) -0.1167(3) 0.4550(5) 0.0544(12) Uani 1 1 d . . .
H5A H 0.2919 -0.1263 0.3703 0.082 Uiso 1 1 calc R . .
H5B H 0.1802 -0.1547 0.4845 0.082 Uiso 1 1 calc R . .
H5C H 0.3905 -0.1396 0.4935 0.082 Uiso 1 1 calc R . .
C6 C 0.2305(6) 0.3053(2) 0.5859(3) 0.0417(9) Uani 1 1 d . . .
H6A H 0.1922 0.3079 0.6698 0.050 Uiso 1 1 calc R . .
C7 C 0.0965(7) 0.3710(3) 0.5136(5) 0.0605(13) Uani 1 1 d . . .
H7A H -0.0229 0.3427 0.5191 0.091 Uiso 1 1 calc R . .
H7B H 0.1335 0.3728 0.4313 0.091 Uiso 1 1 calc R . .
H7C H 0.0958 0.4384 0.5453 0.091 Uiso 1 1 calc R . .
C8 C 0.4229(7) 0.3469(3) 0.5802(4) 0.0529(11) Uani 1 1 d . . .
H8A H 0.5026 0.3039 0.6250 0.079 Uiso 1 1 calc R . .
H8B H 0.4253 0.4138 0.6136 0.079 Uiso 1 1 calc R . .
H8C H 0.4620 0.3494 0.4984 0.079 Uiso 1 1 calc R . .
C9 C 0.2918(7) 0.0296(4) 0.2708(4) 0.0622(13) Uani 1 1 d . . .
H9A H 0.3166 -0.0416 0.2688 0.093 Uiso 1 1 calc R . .
H9B H 0.3934 0.0658 0.2387 0.093 Uiso 1 1 calc R . .
H9C H 0.1859 0.0437 0.2238 0.093 Uiso 1 1 calc R . .
